data_2014961
loop_
_publ_author_name
'You, Zhong-Lu'
'Zhu, Hai-Liang'

_publ_section_title
<i>catena</i>-Poly[[[2,4-dichloro-6-(pyridin-2-ylmethyliminomethyl)phenolato]copper(II)]-\m-thiocyanato]
_journal_coeditor_code AV1260
_journal_issue 9
_journal_name_full 'Acta Crystallographica Section C'
_journal_page_first m421
_journal_page_last m423
_journal_paper_doi 10.1107/S0108270105023760
_journal_volume 61
_journal_year 2005
_chemical_formula_iupac '[Cu (C13 H9 Cl2 N2 O)(N C S)]'
_chemical_formula_moiety 'C14 H9 Cl2 Cu N3 O S'
_chemical_formula_sum 'C14 H9 Cl2 Cu N3 O S'
_chemical_formula_weight 401.74
_chemical_name_systematic
;
catena-Poly[[{2,4-dichloro-6-[(pyridin-2-ylmethylimino)methyl]phenolato}-
copper(II)]-\m-thiocyanato]
;
_space_group_IT_number 33
_symmetry_cell_setting orthorhombic
_symmetry_space_group_name_Hall 'P 2c -2n'
_symmetry_space_group_name_H-M 'P n a 21'
_atom_sites_solution_hydrogens geom
_atom_sites_solution_primary direct
_atom_sites_solution_secondary difmap
_audit_creation_method SHELXL97
_cell_angle_alpha 90.00
_cell_angle_beta 90.00
_cell_angle_gamma 90.00
_cell_formula_units_Z 4
_cell_length_a 10.499(2)
_cell_length_b 12.208(2)
_cell_length_c 11.886(2)
_cell_measurement_reflns_used 4105
_cell_measurement_temperature 298(2)
_cell_measurement_theta_max 26.65
_cell_measurement_theta_min 2.39
_cell_volume 1523.4(5)
_computing_cell_refinement SMART
_computing_data_collection 'SMART (Bruker, 1998)'
_computing_data_reduction 'SAINT (Bruker, 1998)'
_computing_molecular_graphics 'SHELXTL (Sheldrick, 1997b)'
_computing_publication_material SHELXTL
_computing_structure_refinement 'SHELXL97 (Sheldrick, 1997a)'
_computing_structure_solution 'SHELXS97 (Sheldrick, 1997a)'
_diffrn_ambient_temperature 298(2)
_diffrn_measured_fraction_theta_full 0.999
_diffrn_measured_fraction_theta_max 0.999
_diffrn_measurement_device_type 'Bruker SMART CCD area-detector'
_diffrn_measurement_method \w
_diffrn_radiation_monochromator graphite
_diffrn_radiation_source 'fine-focus sealed tube'
_diffrn_radiation_type MoK\a
_diffrn_radiation_wavelength 0.71073
_diffrn_reflns_av_R_equivalents 0.0362
_diffrn_reflns_av_sigmaI/netI 0.0423
_diffrn_reflns_limit_h_max 13
_diffrn_reflns_limit_h_min -13
_diffrn_reflns_limit_k_max 15
_diffrn_reflns_limit_k_min -15
_diffrn_reflns_limit_l_max 15
_diffrn_reflns_limit_l_min -15
_diffrn_reflns_number 12153
_diffrn_reflns_theta_full 27.49
_diffrn_reflns_theta_max 27.49
_diffrn_reflns_theta_min 2.39
_diffrn_standards_decay_% 0
_diffrn_standards_interval_count 0
_diffrn_standards_interval_time 0
_diffrn_standards_number 0
_exptl_absorpt_coefficient_mu 1.924
_exptl_absorpt_correction_T_max 0.8020
_exptl_absorpt_correction_T_min 0.7483
_exptl_absorpt_correction_type multi-scan
_exptl_absorpt_process_details '(SADABS; Sheldrick, 1996)'
_exptl_crystal_colour blue
_exptl_crystal_density_diffrn 1.752
_exptl_crystal_density_method 'not measured'
_exptl_crystal_description block
_exptl_crystal_F_000 804
_exptl_crystal_size_max 0.16
_exptl_crystal_size_mid 0.15
_exptl_crystal_size_min 0.12
_refine_diff_density_max 0.655
_refine_diff_density_min -0.370
_refine_ls_abs_structure_details 'Flack (1983), with 1602 Friedel pairs'
_refine_ls_abs_structure_Flack 0.023(16)
_refine_ls_extinction_method none
_refine_ls_goodness_of_fit_ref 1.096
_refine_ls_hydrogen_treatment constr
_refine_ls_matrix_type full
_refine_ls_number_parameters 199
_refine_ls_number_reflns 3431
_refine_ls_number_restraints 1
_refine_ls_restrained_S_all 1.095
_refine_ls_R_factor_all 0.0470
_refine_ls_R_factor_gt 0.0426
_refine_ls_shift/su_max 0.000
_refine_ls_shift/su_mean 0.000
_refine_ls_structure_factor_coef Fsqd
_refine_ls_weighting_details 'calc w = 1/[\s^2^(Fo^2^)+(0.0484P)^2^] where P = (Fo^2^+2Fc^2^)/3'
_refine_ls_weighting_scheme calc
_refine_ls_wR_factor_gt 0.0931
_refine_ls_wR_factor_ref 0.0954
_reflns_number_gt 3175
_reflns_number_total 3431
_reflns_threshold_expression I>2\s(I)
_cod_data_source_file av1260.cif
_cod_data_source_block I
_cod_depositor_comments
;
The following automatic conversions were performed:
'_symmetry_cell_setting' value 'Orthorhombic' changed to 'orthorhombic'
according to '/home/saulius/struct/CIF-dictionaries/cif_core.dic'
dictionary named 'cif_core.dic' version 2.4.1 from 2010-06-29.

Automatic conversion script
Id: cif_fix_enum 1527 2010-12-29 10:47:43Z saulius 

The following automatic conversions were performed:

'_symmetry_cell_setting' value 'Orthorhombic' changed to
'orthorhombic' according to
/home/saulius/struct/CIF-dictionaries/cif_core.dic dictionary named
'cif_core.dic' version 2.4.1 from 2010-06-29.

Automatic conversion script
Id: cif_fix_values 1715 2011-07-08 13:25:40Z adriana 
;
_cod_original_cell_volume 1523.5(5)
_cod_database_code 2014961
_cod_database_fobs_code 2014961

loop_
_symmetry_equiv_pos_as_xyz
'x, y, z'
'-x, -y, z+1/2'
'-x+1/2, y+1/2, z+1/2'
'x+1/2, -y+1/2, z'

loop_
_atom_site_label
_atom_site_fract_x
_atom_site_fract_y
_atom_site_fract_z
_atom_site_U_iso_or_equiv
_atom_site_adp_type
_atom_site_calc_flag
_atom_site_refinement_flags
_atom_site_occupancy
_atom_site_disorder_assembly
_atom_site_disorder_group
_atom_site_type_symbol
Cu1 0.68884(4) 0.68029(3) 1.00370(4) 0.03090(13) Uani d . 1 . . Cu
Cl1 0.67218(13) 1.05098(10) 0.87564(14) 0.0632(4) Uani d . 1 . . Cl
Cl2 0.21788(12) 0.98168(11) 0.68315(12) 0.0607(3) Uani d . 1 . . Cl
S1 1.04785(10) 0.81010(9) 1.20265(9) 0.0400(3) Uani d . 1 . . S
O1 0.6594(3) 0.8214(2) 0.9348(3) 0.0398(7) Uani d . 1 . . O
N1 0.5457(3) 0.6155(2) 0.9228(3) 0.0275(6) Uani d . 1 . . N
N2 0.7393(3) 0.5206(2) 1.0203(3) 0.0317(7) Uani d . 1 . . N
N3 0.8350(3) 0.7346(3) 1.0873(3) 0.0363(8) Uani d . 1 . . N
C1 0.4640(4) 0.7809(3) 0.8374(3) 0.0298(8) Uani d . 1 . . C
C2 0.5631(4) 0.8505(3) 0.8759(3) 0.0317(8) Uani d . 1 . . C
C3 0.5500(4) 0.9622(3) 0.8412(3) 0.0372(9) Uani d . 1 . . C
C4 0.4472(4) 1.0015(3) 0.7833(4) 0.0411(10) Uani d . 1 . . C
H4 0.4418 1.0753 0.7648 0.049 Uiso calc R 1 . . H
C5 0.3509(4) 0.9296(3) 0.7527(3) 0.0389(9) Uani d . 1 . . C
C6 0.3594(4) 0.8219(3) 0.7771(4) 0.0380(9) Uani d . 1 . . C
H6 0.2953 0.7744 0.7538 0.046 Uiso calc R 1 . . H
C7 0.4639(4) 0.6659(3) 0.8629(3) 0.0327(8) Uani d . 1 . . C
H7 0.3979 0.6244 0.8329 0.039 Uiso calc R 1 . . H
C8 0.5299(4) 0.4984(3) 0.9418(4) 0.0366(9) Uani d . 1 . . C
H8A 0.5019 0.4632 0.8730 0.044 Uiso calc R 1 . . H
H8B 0.4656 0.4862 0.9991 0.044 Uiso calc R 1 . . H
C9 0.6533(4) 0.4503(3) 0.9788(3) 0.0341(9) Uani d . 1 . . C
C10 0.6777(5) 0.3389(3) 0.9741(4) 0.0505(13) Uani d . 1 . . C
H10 0.6180 0.2909 0.9439 0.061 Uiso calc R 1 . . H
C11 0.7926(5) 0.3004(3) 1.0152(6) 0.0554(13) Uani d . 1 . . C
H11 0.8104 0.2258 1.0142 0.066 Uiso calc R 1 . . H
C12 0.8791(5) 0.3722(4) 1.0571(4) 0.0505(11) Uani d . 1 . . C
H12 0.9568 0.3475 1.0849 0.061 Uiso calc R 1 . . H
C13 0.8503(4) 0.4820(4) 1.0579(4) 0.0414(9) Uani d . 1 . . C
H13 0.9103 0.5311 1.0856 0.050 Uiso calc R 1 . . H
C14 0.9218(4) 0.7661(3) 1.1369(3) 0.0284(8) Uani d . 1 . . C

loop_
_atom_site_aniso_label
_atom_site_aniso_U_11
_atom_site_aniso_U_22
_atom_site_aniso_U_33
_atom_site_aniso_U_12
_atom_site_aniso_U_13
_atom_site_aniso_U_23
Cu1 0.0296(2) 0.0268(2) 0.0362(2) -0.00162(17) -0.0056(2) 0.0005(2)
Cl1 0.0627(8) 0.0332(5) 0.0938(10) -0.0084(5) -0.0167(7) 0.0070(6)
Cl2 0.0580(7) 0.0647(8) 0.0595(8) 0.0214(6) -0.0143(6) 0.0148(6)
S1 0.0315(5) 0.0505(6) 0.0379(6) -0.0056(4) -0.0028(4) -0.0088(5)
O1 0.0394(16) 0.0271(14) 0.0530(19) -0.0017(12) -0.0104(14) 0.0051(12)
N1 0.0274(16) 0.0256(15) 0.0295(15) -0.0015(12) -0.0020(12) -0.0017(13)
N2 0.0381(17) 0.0289(15) 0.0280(17) 0.0022(13) 0.0007(13) 0.0011(14)
N3 0.0311(18) 0.0360(18) 0.042(2) -0.0042(15) -0.0019(15) 0.0003(16)
C1 0.035(2) 0.0285(18) 0.0260(19) 0.0030(16) 0.0012(15) 0.0029(15)
C2 0.037(2) 0.0293(18) 0.0293(19) 0.0042(16) 0.0042(16) -0.0009(16)
C3 0.046(2) 0.0305(19) 0.035(2) -0.0015(17) 0.0011(19) 0.0024(17)
C4 0.051(3) 0.035(2) 0.037(2) 0.0126(19) 0.0063(19) 0.0084(18)
C5 0.042(2) 0.044(2) 0.031(2) 0.0139(19) 0.0005(17) 0.0078(18)
C6 0.039(2) 0.040(2) 0.034(2) 0.0008(18) 0.0003(17) 0.0024(18)
C7 0.035(2) 0.0311(19) 0.032(2) -0.0061(16) -0.0038(16) -0.0035(16)
C8 0.040(2) 0.0237(18) 0.046(2) -0.0073(16) -0.0013(18) -0.0006(17)
C9 0.042(2) 0.0273(18) 0.033(2) -0.0024(16) 0.0011(15) 0.0015(15)
C10 0.061(3) 0.029(2) 0.062(4) 0.0028(19) -0.013(2) -0.0018(19)
C11 0.070(3) 0.033(2) 0.063(3) 0.014(2) -0.011(3) 0.001(3)
C12 0.056(3) 0.042(2) 0.053(3) 0.015(2) -0.013(2) 0.003(2)
C13 0.044(2) 0.036(2) 0.043(2) 0.0028(19) -0.008(2) 0.0003(19)
C14 0.030(2) 0.0238(16) 0.0310(19) 0.0029(15) 0.0060(16) 0.0020(15)

loop_
_atom_type_symbol
_atom_type_description
_atom_type_scat_dispersion_real
_atom_type_scat_dispersion_imag
_atom_type_scat_source
C C 0.0033 0.0016 'International Tables Vol C Tables 4.2.6.8 and 6.1.1.4'
H H 0.0000 0.0000 'International Tables Vol C Tables 4.2.6.8 and 6.1.1.4'
N N 0.0061 0.0033 'International Tables Vol C Tables 4.2.6.8 and 6.1.1.4'
O O 0.0106 0.0060 'International Tables Vol C Tables 4.2.6.8 and 6.1.1.4'
S S 0.1246 0.1234 'International Tables Vol C Tables 4.2.6.8 and 6.1.1.4'
Cl Cl 0.1484 0.1585 'International Tables Vol C Tables 4.2.6.8 and 6.1.1.4'
Cu Cu 0.3201 1.2651 'International Tables Vol C Tables 4.2.6.8 and 6.1.1.4'

loop_
_geom_angle_atom_site_label_1
_geom_angle_atom_site_label_2
_geom_angle_atom_site_label_3
_geom_angle_site_symmetry_3
_geom_angle
_geom_angle_publ_flag
O1 Cu1 N3 . 92.23(14) y
O1 Cu1 N1 . 91.68(12) y
N3 Cu1 N1 . 176.00(14) y
O1 Cu1 N2 . 159.93(13) y
N3 Cu1 N2 . 94.12(14) y
N1 Cu1 N2 . 81.92(13) y
O1 Cu1 S1 4_465 103.69(10) y
N3 Cu1 S1 4_465 88.35(10) y
N1 Cu1 S1 4_465 91.48(9) y
N2 Cu1 S1 4_465 95.51(9) y
C14 S1 Cu1 4_565 92.19(14) ?
C2 O1 Cu1 . 127.3(3) ?
C7 N1 C8 . 119.0(3) ?
C7 N1 Cu1 . 126.7(3) ?
C8 N1 Cu1 . 114.1(2) ?
C13 N2 C9 . 119.1(4) ?
C13 N2 Cu1 . 126.8(3) ?
C9 N2 Cu1 . 113.8(3) ?
C14 N3 Cu1 . 179.6(3) ?
C6 C1 C2 . 121.6(4) ?
C6 C1 C7 . 117.1(4) ?
C2 C1 C7 . 121.2(3) ?
O1 C2 C1 . 126.1(3) ?
O1 C2 C3 . 119.9(4) ?
C1 C2 C3 . 114.0(4) ?
C4 C3 C2 . 123.7(4) ?
C4 C3 Cl1 . 119.0(3) ?
C2 C3 Cl1 . 117.2(3) ?
C3 C4 C5 . 119.1(4) ?
C3 C4 H4 . 120.5 ?
C5 C4 H4 . 120.5 ?
C6 C5 C4 . 120.8(4) ?
C6 C5 Cl2 . 120.7(4) ?
C4 C5 Cl2 . 118.6(3) ?
C5 C6 C1 . 120.6(4) ?
C5 C6 H6 . 119.7 ?
C1 C6 H6 . 119.7 ?
N1 C7 C1 . 126.2(3) ?
N1 C7 H7 . 116.9 ?
C1 C7 H7 . 116.9 ?
N1 C8 C9 . 109.5(3) ?
N1 C8 H8A . 109.8 ?
C9 C8 H8A . 109.8 ?
N1 C8 H8B . 109.8 ?
C9 C8 H8B . 109.8 ?
H8A C8 H8B . 108.2 ?
N2 C9 C10 . 121.2(4) ?
N2 C9 C8 . 116.3(3) ?
C10 C9 C8 . 122.4(4) ?
C11 C10 C9 . 118.7(4) ?
C11 C10 H10 . 120.6 ?
C9 C10 H10 . 120.6 ?
C12 C11 C10 . 119.6(4) ?
C12 C11 H11 . 120.2 ?
C10 C11 H11 . 120.2 ?
C11 C12 C13 . 119.0(4) ?
C11 C12 H12 . 120.5 ?
C13 C12 H12 . 120.5 ?
N2 C13 C12 . 122.3(4) ?
N2 C13 H13 . 118.9 ?
C12 C13 H13 . 118.9 ?
N3 C14 S1 . 177.8(3) ?

loop_
_geom_bond_atom_site_label_1
_geom_bond_atom_site_label_2
_geom_bond_site_symmetry_2
_geom_bond_distance
_geom_bond_publ_flag
Cu1 O1 . 1.932(3) y
Cu1 N3 . 1.944(3) y
Cu1 N1 . 1.952(3) y
Cu1 N2 . 2.030(3) y
Cu1 S1 4_465 2.7923(12) y
Cl1 C3 . 1.728(4) ?
Cl2 C5 . 1.743(4) ?
S1 C14 . 1.628(4) ?
S1 Cu1 4_565 2.7923(12) ?
O1 C2 . 1.280(5) ?
N1 C7 . 1.274(5) y
N1 C8 . 1.456(4) y
N2 C13 . 1.334(5) ?
N2 C9 . 1.339(5) ?
N3 C14 . 1.152(5) ?
C1 C6 . 1.404(6) ?
C1 C2 . 1.419(6) ?
C1 C7 . 1.435(5) ?
C2 C3 . 1.431(5) ?
C3 C4 . 1.367(6) ?
C4 C5 . 1.387(6) ?
C4 H4 . 0.9300 ?
C5 C6 . 1.350(5) ?
C6 H6 . 0.9300 ?
C7 H7 . 0.9300 ?
C8 C9 . 1.488(6) ?
C8 H8A . 0.9700 ?
C8 H8B . 0.9700 ?
C9 C10 . 1.385(5) ?
C10 C11 . 1.384(6) ?
C10 H10 . 0.9300 ?
C11 C12 . 1.356(7) ?
C11 H11 . 0.9300 ?
C12 C13 . 1.374(6) ?
C12 H12 . 0.9300 ?
C13 H13 . 0.9300 ?

loop_
_geom_torsion_atom_site_label_1
_geom_torsion_atom_site_label_2
_geom_torsion_atom_site_label_3
_geom_torsion_atom_site_label_4
_geom_torsion_site_symmetry_1
_geom_torsion
N3 Cu1 O1 C2 . -170.7(4)
N1 Cu1 O1 C2 . 10.1(4)
N2 Cu1 O1 C2 . 80.9(5)
S1 Cu1 O1 C2 4_465 -81.8(3)
O1 Cu1 N1 C7 . -8.0(3)
N2 Cu1 N1 C7 . -168.9(3)
S1 Cu1 N1 C7 4_465 95.7(3)
O1 Cu1 N1 C8 . 176.4(3)
N2 Cu1 N1 C8 . 15.5(3)
S1 Cu1 N1 C8 4_465 -79.8(3)
O1 Cu1 N2 C13 . 97.0(5)
N3 Cu1 N2 C13 . -11.2(4)
N1 Cu1 N2 C13 . 169.4(4)
S1 Cu1 N2 C13 4_465 -99.9(3)
O1 Cu1 N2 C9 . -76.7(5)
N3 Cu1 N2 C9 . 175.2(3)
N1 Cu1 N2 C9 . -4.3(3)
S1 Cu1 N2 C9 4_465 86.4(3)
Cu1 O1 C2 C1 . -7.9(6)
Cu1 O1 C2 C3 . 173.2(3)
C6 C1 C2 O1 . 177.2(4)
C7 C1 C2 O1 . 0.0(6)
C6 C1 C2 C3 . -3.9(5)
C7 C1 C2 C3 . 178.9(3)
O1 C2 C3 C4 . -176.4(4)
C1 C2 C3 C4 . 4.6(6)
O1 C2 C3 Cl1 . 3.5(5)
C1 C2 C3 Cl1 . -175.5(3)
C2 C3 C4 C5 . -2.0(6)
Cl1 C3 C4 C5 . 178.1(3)
C3 C4 C5 C6 . -1.5(6)
C3 C4 C5 Cl2 . 177.9(3)
C4 C5 C6 C1 . 2.1(6)
Cl2 C5 C6 C1 . -177.2(3)
C2 C1 C6 C5 . 0.8(6)
C7 C1 C6 C5 . 178.1(4)
C8 N1 C7 C1 . 179.0(4)
Cu1 N1 C7 C1 . 3.6(6)
C6 C1 C7 N1 . -175.1(4)
C2 C1 C7 N1 . 2.3(6)
C7 N1 C8 C9 . 161.1(4)
Cu1 N1 C8 C9 . -22.9(4)
C13 N2 C9 C10 . 0.0(6)
Cu1 N2 C9 C10 . 174.2(3)
C13 N2 C9 C8 . 178.1(4)
Cu1 N2 C9 C8 . -7.7(4)
N1 C8 C9 N2 . 19.8(5)
N1 C8 C9 C10 . -162.2(4)
N2 C9 C10 C11 . 1.1(7)
C8 C9 C10 C11 . -176.9(5)
C9 C10 C11 C12 . -1.1(8)
C10 C11 C12 C13 . 0.1(8)
C9 N2 C13 C12 . -1.0(7)
Cu1 N2 C13 C12 . -174.4(3)
C11 C12 C13 N2 . 1.0(8)
